data_7035431
loop_
_publ_author_name
'Di Nicola, Francesco Paolo'
'Lanzi, Massimiliano'
'Marchetti, Fabio'
'Pampaloni, Guido'
'Zacchini, Stefano'

_publ_section_title
;
 Is bond stretch isomerism in mononuclear transition metal complexes a
 real issue? The misleading case of the MoCl5/tetrahydropyran reaction
 system.
;
_journal_issue 28
_journal_name_full 'Dalton transactions (Cambridge, England : 2003)'
_journal_page_first 12653
_journal_page_last 12659
_journal_paper_doi 10.1039/c5dt01378j
_journal_volume 44
_journal_year 2015
_chemical_formula_sum 'C10 H20 Cl3.08 Mo O2.92'
_chemical_formula_weight 392.01
_chemical_name_systematic
; 
 ? 
;
_space_group_IT_number 43
_symmetry_cell_setting orthorhombic
_symmetry_space_group_name_Hall 'F 2 -2d'
_symmetry_space_group_name_H-M 'F d d 2'
_atom_sites_solution_hydrogens geom
_atom_sites_solution_primary direct
_atom_sites_solution_secondary difmap
_audit_creation_method SHELXL-97
_audit_update_record
;
2015-01-12 deposited with the CCDC.
2015-06-02 downloaded from the CCDC.
;
_cell_angle_alpha 90.00
_cell_angle_beta 90.00
_cell_angle_gamma 90.00
_cell_formula_units_Z 8
_cell_length_a 34.424(5)
_cell_length_b 7.3591(10)
_cell_length_c 12.1582(16)
_cell_measurement_reflns_used 5316
_cell_measurement_temperature 100(2)
_cell_measurement_theta_max 28.570
_cell_measurement_theta_min 2.3665
_cell_volume 3080.0(7)
_computing_cell_refinement 'APEX2 (Bruker AXS, 2006)'
_computing_data_collection 'APEX2 (Bruker AXS, 2006)'
_computing_data_reduction 'SAINT (Bruker AXS, 2004)'
_computing_molecular_graphics 'ORTEPII (Johnson, 1996)'
_computing_publication_material 'XCIF (Bruker AXS, 2001)'
_computing_structure_refinement 'SHELXL-97 (Sheldrick, 1997)'
_computing_structure_solution 'SHELXS-97 (Sheldrick, 1990)'
_diffrn_ambient_temperature 100(2)
_diffrn_measured_fraction_theta_full 1.000
_diffrn_measured_fraction_theta_max 1.000
_diffrn_measurement_device_type "'phi and omega scans"
_diffrn_radiation_monochromator graphite
_diffrn_radiation_source 'fine-focus sealed tube'
_diffrn_radiation_type MoK\a
_diffrn_radiation_wavelength 0.71073
_diffrn_reflns_av_R_equivalents 0.0229
_diffrn_reflns_av_unetI/netI 0.0187
_diffrn_reflns_limit_h_max 43
_diffrn_reflns_limit_h_min -43
_diffrn_reflns_limit_k_max 9
_diffrn_reflns_limit_k_min -9
_diffrn_reflns_limit_l_max 15
_diffrn_reflns_limit_l_min -15
_diffrn_reflns_number 8150
_diffrn_reflns_theta_full 26.97
_diffrn_reflns_theta_max 26.97
_diffrn_reflns_theta_min 2.37
_exptl_absorpt_coefficient_mu 1.379
_exptl_absorpt_correction_T_max 0.8745
_exptl_absorpt_correction_T_min 0.7895
_exptl_absorpt_correction_type empirical
_exptl_absorpt_process_details
; 
 Data were corrected for Lorentz polarization and absorption
 effects (empirical absorption correction SADABS).
 R(int) =  0.0939 (selected reflections only, before parameter refinement)
 R(int) =  0.0404 (selected reflections only, after parameter refinement)
;
_exptl_crystal_colour green
_exptl_crystal_density_diffrn 1.691
_exptl_crystal_density_method 'not measured'
_exptl_crystal_description plate
_exptl_crystal_F_000 1581
_exptl_crystal_size_max 0.18
_exptl_crystal_size_mid 0.16
_exptl_crystal_size_min 0.10
_refine_diff_density_max 0.267
_refine_diff_density_min -0.409
_refine_diff_density_rms 0.044
_refine_ls_abs_structure_details 'Flack H D (1983), Acta Cryst. A39, 876-881'
_refine_ls_abs_structure_Flack 0.98(3)
_refine_ls_extinction_method none
_refine_ls_goodness_of_fit_ref 1.080
_refine_ls_hydrogen_treatment constr
_refine_ls_matrix_type full
_refine_ls_number_parameters 89
_refine_ls_number_reflns 1679
_refine_ls_number_restraints 1
_refine_ls_restrained_S_all 1.079
_refine_ls_R_factor_all 0.0168
_refine_ls_R_factor_gt 0.0159
_refine_ls_shift/su_max 0.001
_refine_ls_shift/su_mean 0.000
_refine_ls_structure_factor_coef Fsqd
_refine_ls_weighting_details 'calc w=1/[\s^2^(Fo^2^)+(0.0097P)^2^+4.9752P] where P=(Fo^2^+2Fc^2^)/3'
_refine_ls_weighting_scheme calc
_refine_ls_wR_factor_gt 0.0345
_refine_ls_wR_factor_ref 0.0348
_reflns_number_gt 1633
_reflns_number_total 1679
_reflns_threshold_expression >2sigma(I)
_cod_data_source_file c5dt01378j1.cif
_cod_data_source_block 2d
_cod_depositor_comments 'Adding full bibliography for 7035429--7035437.cif.'
_cod_original_cell_volume 3080.1(7)
_cod_original_sg_symbol_H-M Fdd2
_cod_database_code 7035431

loop_
_symmetry_equiv_pos_as_xyz
'x, y, z'
'-x, -y, z'
'x+1/4, -y+1/4, z+1/4'
'-x+1/4, y+1/4, z+1/4'
'x, y+1/2, z+1/2'
'-x, -y+1/2, z+1/2'
'x+1/4, -y+3/4, z+3/4'
'-x+1/4, y+3/4, z+3/4'
'x+1/2, y, z+1/2'
'-x+1/2, -y, z+1/2'
'x+3/4, -y+1/4, z+3/4'
'-x+3/4, y+1/4, z+3/4'
'x+1/2, y+1/2, z'
'-x+1/2, -y+1/2, z'
'x+3/4, -y+3/4, z+1/4'
'-x+3/4, y+3/4, z+1/4'

loop_
_atom_site_label
_atom_site_type_symbol
_atom_site_fract_x
_atom_site_fract_y
_atom_site_fract_z
_atom_site_U_iso_or_equiv
_atom_site_adp_type
_atom_site_occupancy
_atom_site_symmetry_multiplicity
_atom_site_calc_flag
_atom_site_refinement_flags
_atom_site_disorder_assembly
_atom_site_disorder_group
C1 C 0.95420(5) 0.0371(3) 0.77475(17) 0.0224(4) Uani 1 1 d . . .
H1A H 0.9622 -0.0920 0.7753 0.027 Uiso 1 1 calc R . .
H1B H 0.9651 0.0947 0.7079 0.027 Uiso 1 1 calc R . .
C2 C 0.91024(5) 0.0490(3) 0.77192(19) 0.0254(4) Uani 1 1 d . . .
H2A H 0.8993 -0.0198 0.8346 0.031 Uiso 1 1 calc R . .
H2B H 0.9005 -0.0066 0.7031 0.031 Uiso 1 1 calc R . .
C3 C 0.89684(5) 0.2464(3) 0.7782(2) 0.0283(5) Uani 1 1 d . . .
H3A H 0.9039 0.3101 0.7093 0.034 Uiso 1 1 calc R . .
H3B H 0.8682 0.2505 0.7859 0.034 Uiso 1 1 calc R . .
C4 C 0.91564(5) 0.3419(3) 0.8757(2) 0.0263(4) Uani 1 1 d . . .
H4A H 0.9089 0.4726 0.8740 0.032 Uiso 1 1 calc R . .
H4B H 0.9054 0.2899 0.9450 0.032 Uiso 1 1 calc R . .
C5 C 0.95923(6) 0.3206(3) 0.8729(2) 0.0247(4) Uani 1 1 d . . .
H5A H 0.9697 0.3798 0.8061 0.030 Uiso 1 1 calc R . .
H5B H 0.9708 0.3805 0.9380 0.030 Uiso 1 1 calc R . .
Cl2 Cl 0.96186(7) 0.1405(3) 1.13020(17) 0.0246(5) Uani 0.538(6) 1 d P A 1
O2 O 0.9720(2) 0.1328(9) 1.1004(8) 0.0323(16) Uani 0.462(6) 1 d P A 2
Cl1 Cl 0.954637(14) -0.23713(6) 0.99149(4) 0.02163(11) Uani 1 1 d . A .
Mo1 Mo 1.0000 0.0000 1.012753(11) 0.02452(7) Uani 1 2 d S . .
O1 O 0.96950(4) 0.12838(17) 0.87260(12) 0.0201(3) Uani 1 1 d . A .

loop_
_atom_site_aniso_label
_atom_site_aniso_U_11
_atom_site_aniso_U_22
_atom_site_aniso_U_33
_atom_site_aniso_U_23
_atom_site_aniso_U_13
_atom_site_aniso_U_12
C1 0.0224(10) 0.0294(10) 0.0153(9) 0.0002(8) -0.0039(8) -0.0017(8)
C2 0.0209(9) 0.0322(10) 0.0232(10) -0.0003(9) -0.0037(9) -0.0037(8)
C3 0.0169(8) 0.0339(10) 0.0341(16) 0.0078(10) -0.0034(9) 0.0010(9)
C4 0.0201(9) 0.0209(10) 0.0378(12) 0.0041(9) -0.0018(9) 0.0014(8)
C5 0.0224(9) 0.0190(9) 0.0327(11) 0.0067(9) -0.0058(9) -0.0015(8)
Cl2 0.0304(10) 0.0221(6) 0.0213(9) -0.0041(5) 0.0021(6) -0.0005(6)
O2 0.029(3) 0.029(3) 0.039(4) -0.003(3) 0.010(2) 0.001(2)
Cl1 0.0235(2) 0.0179(2) 0.0235(3) 0.00050(19) 0.00420(18) -0.00143(17)
Mo1 0.02390(12) 0.03760(14) 0.01206(10) 0.000 0.000 -0.01260(12)
O1 0.0199(7) 0.0205(7) 0.0200(7) 0.0022(6) -0.0039(6) 0.0001(5)

loop_
_atom_type_symbol
_atom_type_description
_atom_type_scat_dispersion_real
_atom_type_scat_dispersion_imag
_atom_type_scat_source
C C 0.0033 0.0016 'International Tables Vol C Tables 4.2.6.8 and 6.1.1.4'
H H 0.0000 0.0000 'International Tables Vol C Tables 4.2.6.8 and 6.1.1.4'
O O 0.0106 0.0060 'International Tables Vol C Tables 4.2.6.8 and 6.1.1.4'
Cl Cl 0.1484 0.1585 'International Tables Vol C Tables 4.2.6.8 and 6.1.1.4'
Mo Mo -1.6832 0.6857 'International Tables Vol C Tables 4.2.6.8 and 6.1.1.4'

loop_
_geom_angle_atom_site_label_1
_geom_angle_atom_site_label_2
_geom_angle_atom_site_label_3
_geom_angle
_geom_angle_site_symmetry_1
_geom_angle_site_symmetry_3
O1 C1 C2 110.55(16) . .
O1 C1 H1A 109.5 . .
C2 C1 H1A 109.5 . .
O1 C1 H1B 109.5 . .
C2 C1 H1B 109.5 . .
H1A C1 H1B 108.1 . .
C1 C2 C3 110.82(17) . .
C1 C2 H2A 109.5 . .
C3 C2 H2A 109.5 . .
C1 C2 H2B 109.5 . .
C3 C2 H2B 109.5 . .
H2A C2 H2B 108.1 . .
C4 C3 C2 110.47(18) . .
C4 C3 H3A 109.6 . .
C2 C3 H3A 109.6 . .
C4 C3 H3B 109.6 . .
C2 C3 H3B 109.6 . .
H3A C3 H3B 108.1 . .
C5 C4 C3 110.91(19) . .
C5 C4 H4A 109.5 . .
C3 C4 H4A 109.5 . .
C5 C4 H4B 109.5 . .
C3 C4 H4B 109.5 . .
H4A C4 H4B 108.0 . .
O1 C5 C4 109.99(16) . .
O1 C5 H5A 109.7 . .
C4 C5 H5A 109.7 . .
O1 C5 H5B 109.7 . .
C4 C5 H5B 109.7 . .
H5A C5 H5B 108.2 . .
O2 Mo1 O2 104.4(6) 2_755 .
O2 Mo1 Cl2 6.2(3) 2_755 2_755
O2 Mo1 Cl2 101.4(2) . 2_755
O2 Mo1 Cl2 101.4(2) 2_755 .
O2 Mo1 Cl2 6.2(3) . .
Cl2 Mo1 Cl2 98.97(11) 2_755 .
O2 Mo1 O1 88.2(3) 2_755 2_755
O2 Mo1 O1 167.2(3) . 2_755
Cl2 Mo1 O1 90.92(7) 2_755 2_755
Cl2 Mo1 O1 169.82(7) . 2_755
O2 Mo1 O1 167.2(3) 2_755 .
O2 Mo1 O1 88.2(3) . .
Cl2 Mo1 O1 169.82(7) 2_755 .
Cl2 Mo1 O1 90.92(7) . .
O1 Mo1 O1 79.31(7) 2_755 .
O2 Mo1 Cl1 96.7(2) 2_755 2_755
O2 Mo1 Cl1 91.1(2) . 2_755
Cl2 Mo1 Cl1 91.36(6) 2_755 2_755
Cl2 Mo1 Cl1 96.82(6) . 2_755
O1 Mo1 Cl1 85.25(4) 2_755 2_755
O1 Mo1 Cl1 85.05(4) . 2_755
O2 Mo1 Cl1 91.1(2) 2_755 .
O2 Mo1 Cl1 96.7(2) . .
Cl2 Mo1 Cl1 96.82(6) 2_755 .
Cl2 Mo1 Cl1 91.36(6) . .
O1 Mo1 Cl1 85.05(4) 2_755 .
O1 Mo1 Cl1 85.25(4) . .
Cl1 Mo1 Cl1 167.40(2) 2_755 .
C5 O1 C1 111.08(15) . .
C5 O1 Mo1 121.82(13) . .
C1 O1 Mo1 126.91(11) . .

loop_
_geom_bond_atom_site_label_1
_geom_bond_atom_site_label_2
_geom_bond_distance
_geom_bond_site_symmetry_2
C1 O1 1.464(2) .
C1 C2 1.516(3) .
C1 H1A 0.9900 .
C1 H1B 0.9900 .
C2 C3 1.525(3) .
C2 H2A 0.9900 .
C2 H2B 0.9900 .
C3 C4 1.523(3) .
C3 H3A 0.9900 .
C3 H3B 0.9900 .
C4 C5 1.509(3) .
C4 H4A 0.9900 .
C4 H4B 0.9900 .
C5 O1 1.458(2) .
C5 H5A 0.9900 .
C5 H5B 0.9900 .
Cl2 Mo1 2.198(2) .
O2 Mo1 1.738(8) .
Cl1 Mo1 2.3560(5) .
Mo1 O2 1.738(8) 2_755
Mo1 Cl2 2.198(2) 2_755
Mo1 O1 2.2133(13) 2_755
Mo1 O1 2.2133(13) .
Mo1 Cl1 2.3560(5) 2_755

loop_
_geom_torsion_atom_site_label_1
_geom_torsion_atom_site_label_2
_geom_torsion_atom_site_label_3
_geom_torsion_atom_site_label_4
_geom_torsion
_geom_torsion_site_symmetry_1
O1 C1 C2 C3 55.7(2) .
C1 C2 C3 C4 -52.0(2) .
C2 C3 C4 C5 53.1(2) .
C3 C4 C5 O1 -57.7(2) .
C4 C5 O1 C1 61.8(2) .
C4 C5 O1 Mo1 -113.48(17) .
C2 C1 O1 C5 -60.9(2) .
C2 C1 O1 Mo1 114.02(15) .
O2 Mo1 O1 C5 -151.1(11) 2_755
O2 Mo1 O1 C5 38.4(3) .
Cl2 Mo1 O1 C5 -122.5(4) 2_755
Cl2 Mo1 O1 C5 43.99(14) .
O1 Mo1 O1 C5 -138.87(15) 2_755
Cl1 Mo1 O1 C5 -52.78(13) 2_755
Cl1 Mo1 O1 C5 135.28(13) .
O2 Mo1 O1 C1 34.4(11) 2_755
O2 Mo1 O1 C1 -136.0(3) .
Cl2 Mo1 O1 C1 63.1(4) 2_755
Cl2 Mo1 O1 C1 -130.48(14) .
O1 Mo1 O1 C1 46.66(12) 2_755
Cl1 Mo1 O1 C1 132.75(13) 2_755
Cl1 Mo1 O1 C1 -39.19(13) .
